data_2022674
loop_
_publ_author_name
'W\'ojcicka, Anna'
'Becan, Lilianna'
'Rembia\/lkowska, Nina'
'Pyra, Anna'
'Bryndal, Iwona'

_publ_section_title
;
 Structure and cytotoxic properties of
 1-hydroxy-5-methyl-7-phenylpyrido[3,4-<i>d</i>]pyridazin-4(3<i>H</i>)-one
 and its mono- and disubstituted ethyl acetates
;
_journal_coeditor_code QF3056
_journal_issue 10
_journal_name_full 'Acta Crystallographica Section C'
_journal_page_first 559
_journal_page_last 569
_journal_paper_doi 10.1107/S2053229622009202
_journal_volume 78
_journal_year 2022
_chemical_formula_iupac 'C22 H23 N3 O6'
_chemical_formula_moiety 'C22 H23 N3 O6'
_chemical_formula_sum 'C22 H23 N3 O6'
_chemical_formula_weight 425.43
_chemical_name_systematic
;Ethyl
[(5-methyl-4-oxo-7-phenyl-3,4-dihydropyrido[3,4-<i>d</i>]pyridazin-1-yl)oxy]acetate
;
_space_group_crystal_system triclinic
_space_group_IT_number 2
_space_group_name_Hall '-P 1'
_space_group_name_H-M_alt 'P -1'
_atom_sites_solution_hydrogens geom
_atom_sites_solution_primary direct
_atom_sites_solution_secondary difmap
_audit_creation_method SHELXL-2018/1
_cell_angle_alpha 92.24(2)
_cell_angle_beta 106.06(3)
_cell_angle_gamma 109.46(3)
_cell_formula_units_Z 2
_cell_length_a 8.679(2)
_cell_length_b 8.751(2)
_cell_length_c 15.137(4)
_cell_measurement_reflns_used 1514
_cell_measurement_temperature 100(2)
_cell_measurement_theta_max 72.4
_cell_measurement_theta_min 3.1
_cell_volume 1030.7(5)
_computing_cell_refinement
;
CrysAlis PRO (Rigaku OD, 2015)
;
_computing_data_collection
;
CrysAlis PRO (Rigaku OD, 2015)
;
_computing_data_reduction
;
CrysAlis PRO (Rigaku OD, 2015)
;
_computing_molecular_graphics
;
DIAMOND (Brandenburg & Putz, 2014)
;
_computing_publication_material
;
PLATON (Spek, 2020)
;
_computing_structure_refinement
;
SHELXL2018 (Sheldrick, 2015)
;
_computing_structure_solution
;
SHELXS-97 (Sheldrick, 2008)
;
_diffrn_ambient_temperature 100(2)
_diffrn_detector 'CCD plate'
_diffrn_detector_area_resol_mean 8.1956
_diffrn_measured_fraction_theta_full 0.995
_diffrn_measured_fraction_theta_max 0.951
_diffrn_measurement_device_type 'Rigaku Xcalibur Onyx'
_diffrn_measurement_method '\w scans'
_diffrn_radiation_monochromator graphite
_diffrn_radiation_probe x-ray
_diffrn_radiation_type CuK\a
_diffrn_radiation_wavelength 1.54184
_diffrn_reflns_av_R_equivalents 0.0681
_diffrn_reflns_av_unetI/netI 0.1079
_diffrn_reflns_limit_h_max 10
_diffrn_reflns_limit_h_min -10
_diffrn_reflns_limit_k_max 10
_diffrn_reflns_limit_k_min -8
_diffrn_reflns_limit_l_max 19
_diffrn_reflns_limit_l_min -17
_diffrn_reflns_number 7128
_diffrn_reflns_theta_full 67.684
_diffrn_reflns_theta_max 77.255
_diffrn_reflns_theta_min 3.070
_diffrn_source 'fine-focus sealed X-ray tube'
_exptl_absorpt_coefficient_mu 0.841
_exptl_absorpt_correction_T_max 1.00000
_exptl_absorpt_correction_T_min 0.83993
_exptl_absorpt_correction_type multi-scan
_exptl_absorpt_process_details
;
(CrysAlis PRO; Rigaku OD, 2015)
;
_exptl_crystal_colour colourless
_exptl_crystal_density_diffrn 1.371
_exptl_crystal_description needle
_exptl_crystal_F_000 448
_exptl_crystal_size_max 0.090
_exptl_crystal_size_mid 0.030
_exptl_crystal_size_min 0.020
_refine_diff_density_max 0.345
_refine_diff_density_min -0.385
_refine_ls_extinction_coef 0.0037(6)
_refine_ls_extinction_expression Fc^*^=kFc[1+0.001xFc^2^\l^3^/sin(2\q)]^-1/4^
_refine_ls_extinction_method
;
SHELXL2018 (Sheldrick, 2015)
;
_refine_ls_goodness_of_fit_ref 0.984
_refine_ls_hydrogen_treatment constr
_refine_ls_matrix_type full
_refine_ls_number_parameters 284
_refine_ls_number_reflns 4142
_refine_ls_number_restraints 0
_refine_ls_restrained_S_all 0.984
_refine_ls_R_factor_all 0.1030
_refine_ls_R_factor_gt 0.0627
_refine_ls_shift/su_max 0.000
_refine_ls_shift/su_mean 0.000
_refine_ls_structure_factor_coef Fsqd
_refine_ls_weighting_details 'w=1/[\s^2^(Fo^2^)+(0.0630P)^2^] where P=(Fo^2^+2Fc^2^)/3'
_refine_ls_weighting_scheme calc
_refine_ls_wR_factor_gt 0.1474
_refine_ls_wR_factor_ref 0.1650
_reflns_number_gt 2089
_reflns_number_total 4142
_reflns_threshold_expression 'I > 2\s(I)'
_cod_data_source_file qf3056sup1.cif
_cod_data_source_block 4
_cod_depositor_comments 'Adding full bibliography for 2022672--2022674.cif.'
_cod_database_code 2022674
_cod_database_fobs_code 2022674
_shelx_space_group_comment
;
The symmetry employed for this shelxl refinement is uniquely defined
by the following loop, which should always be used as a source of
symmetry information in preference to the above space-group names.
They are only intended as comments.
;
_shelx_estimated_absorpt_t_min 0.928
_shelx_estimated_absorpt_t_max 0.983

loop_
_space_group_symop_operation_xyz
'x, y, z'
'-x, -y, -z'

loop_
_atom_site_type_symbol
_atom_site_label
_atom_site_fract_x
_atom_site_fract_y
_atom_site_fract_z
_atom_site_U_iso_or_equiv
_atom_site_adp_type
_atom_site_calc_flag
_atom_site_occupancy
_atom_site_disorder_assembly
_atom_site_disorder_group
C C1 0.2620(4) 0.4605(4) 0.3410(2) 0.0254(7) Uani d 1 . .
O O1 0.1154(3) 0.4540(3) 0.35841(16) 0.0280(5) Uani d 1 . .
C C11 -0.0362(4) 0.3256(4) 0.3014(2) 0.0278(7) Uani d 1 . .
H H111 -0.131455 0.312960 0.327715 0.033 Uiso calc 1 . .
H H112 -0.015212 0.221076 0.301129 0.033 Uiso calc 1 . .
C C12 -0.0874(4) 0.3619(4) 0.2024(2) 0.0271(7) Uani d 1 . .
O O12 -0.0317(3) 0.4891(3) 0.17669(17) 0.0319(6) Uani d 1 . .
C C13 -0.2667(5) 0.2383(5) 0.0501(3) 0.0419(10) Uani d 1 . .
H H131 -0.284006 0.343818 0.042431 0.050 Uiso calc 1 . .
H H132 -0.377843 0.148709 0.019592 0.050 Uiso calc 1 . .
O O13 -0.2094(3) 0.2259(3) 0.14844(17) 0.0335(6) Uani d 1 . .
C C14 -0.1360(6) 0.2276(6) 0.0046(3) 0.0553(12) Uani d 1 . .
H H141 -0.025470 0.315251 0.035544 0.083 Uiso calc 1 . .
H H142 -0.174650 0.239485 -0.061125 0.083 Uiso calc 1 . .
H H143 -0.122656 0.121111 0.009848 0.083 Uiso calc 1 . .
N N2 0.2563(3) 0.3601(3) 0.27490(19) 0.0255(6) Uani d 1 . .
N N3 0.4096(3) 0.3724(3) 0.26150(19) 0.0250(6) Uani d 1 . .
C C31 0.3876(5) 0.2649(4) 0.1803(2) 0.0291(7) Uani d 1 . .
H H311 0.294619 0.158906 0.175297 0.035 Uiso calc 1 . .
H H312 0.494912 0.243630 0.186311 0.035 Uiso calc 1 . .
C C32 0.3434(4) 0.3423(4) 0.0937(2) 0.0259(7) Uani d 1 . .
O O32 0.3488(3) 0.4824(3) 0.09355(17) 0.0342(6) Uani d 1 . .
C C33 0.2566(5) 0.2991(4) -0.0702(2) 0.0340(8) Uani d 1 . .
H H331 0.355936 0.394237 -0.072688 0.041 Uiso calc 1 . .
H H332 0.157605 0.334695 -0.076461 0.041 Uiso calc 1 . .
O O33 0.2984(3) 0.2349(3) 0.01799(16) 0.0303(6) Uani d 1 . .
C C34 0.2136(7) 0.1640(6) -0.1464(3) 0.0586(13) Uani d 1 . .
H H341 0.190424 0.204147 -0.206420 0.088 Uiso calc 1 . .
H H342 0.111686 0.072779 -0.145100 0.088 Uiso calc 1 . .
H H343 0.310542 0.126304 -0.137717 0.088 Uiso calc 1 . .
C C4 0.5693(4) 0.4836(4) 0.3110(2) 0.0267(7) Uani d 1 . .
O O4 0.6969(3) 0.4861(3) 0.28866(18) 0.0376(6) Uani d 1 . .
C C5 0.7260(4) 0.7091(4) 0.4497(2) 0.0294(8) Uani d 1 . .
C C51 0.9019(4) 0.7287(5) 0.4444(3) 0.0377(9) Uani d 1 . .
H H511 0.909036 0.754376 0.382928 0.057 Uiso calc 1 . .
H H512 0.922899 0.626558 0.454786 0.057 Uiso calc 1 . .
H H513 0.988388 0.817905 0.492179 0.057 Uiso calc 1 . .
N N6 0.7226(3) 0.8078(3) 0.51761(19) 0.0277(6) Uani d 1 . .
C C7 0.5707(4) 0.8014(4) 0.5292(2) 0.0257(7) Uani d 1 . .
C C71 0.5809(4) 0.9194(4) 0.6049(2) 0.0248(7) Uani d 1 . .
C C72 0.7405(4) 1.0315(4) 0.6607(2) 0.0289(8) Uani d 1 . .
H H72 0.843074 1.028627 0.650965 0.035 Uiso calc 1 . .
C C73 0.7501(5) 1.1461(4) 0.7300(2) 0.0345(8) Uani d 1 . .
H H73 0.858905 1.221882 0.766524 0.041 Uiso calc 1 . .
C C74 0.6019(5) 1.1506(4) 0.7460(2) 0.0338(8) Uani d 1 . .
H H74 0.608836 1.229495 0.793324 0.041 Uiso calc 1 . .
C C75 0.4441(5) 1.0397(4) 0.6929(2) 0.0337(8) Uani d 1 . .
H H75 0.342569 1.041059 0.704692 0.040 Uiso calc 1 . .
C C76 0.4330(5) 0.9267(4) 0.6228(2) 0.0302(8) Uani d 1 . .
H H76 0.323325 0.852674 0.586150 0.036 Uiso calc 1 . .
C C8 0.4162(4) 0.6887(4) 0.4729(2) 0.0257(7) Uani d 1 . .
H H8 0.310806 0.683071 0.482375 0.031 Uiso calc 1 . .
C C9 0.4185(4) 0.5840(4) 0.4022(2) 0.0232(7) Uani d 1 . .
C C10 0.5727(4) 0.5921(4) 0.3879(2) 0.0261(7) Uani d 1 . .

loop_
_atom_site_aniso_label
_atom_site_aniso_U_11
_atom_site_aniso_U_22
_atom_site_aniso_U_33
_atom_site_aniso_U_12
_atom_site_aniso_U_13
_atom_site_aniso_U_23
C1 0.0263(17) 0.0302(18) 0.0248(17) 0.0126(14) 0.0118(14) 0.0075(14)
O1 0.0188(11) 0.0366(13) 0.0285(13) 0.0093(10) 0.0085(10) 0.0013(10)
C11 0.0184(16) 0.0282(17) 0.0296(18) 0.0040(13) 0.0024(14) -0.0013(14)
C12 0.0145(15) 0.0309(18) 0.0331(19) 0.0079(13) 0.0044(14) -0.0007(15)
O12 0.0307(13) 0.0221(12) 0.0394(15) 0.0068(10) 0.0083(11) 0.0056(10)
C13 0.035(2) 0.047(2) 0.035(2) 0.0129(18) 0.0019(17) -0.0007(18)
O13 0.0305(13) 0.0299(13) 0.0324(14) 0.0041(10) 0.0071(11) -0.0015(11)
C14 0.052(3) 0.073(3) 0.036(2) 0.020(2) 0.011(2) -0.002(2)
N2 0.0244(14) 0.0324(15) 0.0254(14) 0.0150(12) 0.0104(12) 0.0070(12)
N3 0.0229(14) 0.0295(15) 0.0250(15) 0.0111(11) 0.0091(12) 0.0034(12)
C31 0.0325(18) 0.0296(17) 0.0302(19) 0.0150(14) 0.0125(16) 0.0064(15)
C32 0.0257(17) 0.0241(16) 0.0266(18) 0.0072(13) 0.0084(14) 0.0021(14)
O32 0.0399(15) 0.0307(13) 0.0326(14) 0.0139(11) 0.0104(11) 0.0057(11)
C33 0.039(2) 0.037(2) 0.0289(19) 0.0167(16) 0.0106(16) 0.0064(16)
O33 0.0381(14) 0.0281(12) 0.0272(13) 0.0155(10) 0.0094(11) 0.0022(10)
C34 0.089(4) 0.067(3) 0.030(2) 0.048(3) 0.010(2) 0.007(2)
C4 0.0220(16) 0.0311(17) 0.0247(17) 0.0099(13) 0.0027(14) 0.0058(14)
O4 0.0255(13) 0.0459(15) 0.0457(16) 0.0141(11) 0.0167(12) 0.0000(12)
C5 0.0295(18) 0.0333(18) 0.0277(18) 0.0122(15) 0.0108(15) 0.0102(15)
C51 0.0249(19) 0.049(2) 0.038(2) 0.0105(16) 0.0107(16) 0.0020(18)
N6 0.0233(14) 0.0339(15) 0.0252(15) 0.0096(12) 0.0070(12) 0.0050(12)
C7 0.0256(17) 0.0289(17) 0.0241(17) 0.0108(14) 0.0082(14) 0.0094(14)
C71 0.0256(16) 0.0275(16) 0.0210(16) 0.0095(13) 0.0063(14) 0.0076(13)
C72 0.0231(17) 0.0320(18) 0.0270(18) 0.0089(14) 0.0017(14) 0.0044(15)
C73 0.036(2) 0.0266(18) 0.0299(19) 0.0030(15) 0.0042(16) 0.0026(15)
C74 0.053(2) 0.0227(17) 0.0270(19) 0.0155(16) 0.0112(18) 0.0040(14)
C75 0.046(2) 0.0274(18) 0.0304(19) 0.0134(16) 0.0156(17) 0.0039(15)
C76 0.0330(19) 0.0269(17) 0.0320(19) 0.0107(14) 0.0116(16) 0.0069(15)
C8 0.0231(16) 0.0293(17) 0.0250(17) 0.0099(13) 0.0071(14) 0.0065(14)
C9 0.0192(15) 0.0253(16) 0.0197(16) 0.0040(12) 0.0021(13) 0.0045(13)
C10 0.0248(17) 0.0274(17) 0.0254(17) 0.0094(14) 0.0067(14) 0.0045(14)

loop_
_atom_type_symbol
_atom_type_description
_atom_type_scat_dispersion_real
_atom_type_scat_dispersion_imag
_atom_type_scat_source
C C 0.0181 0.0091 'International Tables Vol C Tables 4.2.6.8 and 6.1.1.4'
H H 0.0000 0.0000 'International Tables Vol C Tables 4.2.6.8 and 6.1.1.4'
N N 0.0311 0.0180 'International Tables Vol C Tables 4.2.6.8 and 6.1.1.4'
O O 0.0492 0.0322 'International Tables Vol C Tables 4.2.6.8 and 6.1.1.4'

loop_
_geom_angle_atom_site_label_1
_geom_angle_atom_site_label_2
_geom_angle_atom_site_label_3
_geom_angle_site_symmetry_1
_geom_angle_site_symmetry_3
_geom_angle
_geom_angle_publ_flag
N2 C1 O1 . . 119.9(3) ?
N2 C1 C9 . . 124.7(3) ?
O1 C1 C9 . . 115.4(3) ?
C1 O1 C11 . . 114.7(2) ?
O1 C11 C12 . . 111.2(3) ?
O1 C11 H111 . . 109.4 ?
C12 C11 H111 . . 109.4 ?
O1 C11 H112 . . 109.4 ?
C12 C11 H112 . . 109.4 ?
H111 C11 H112 . . 108.0 ?
O12 C12 O13 . . 125.3(3) ?
O12 C12 C11 . . 126.0(3) ?
O13 C12 C11 . . 108.6(3) ?
O13 C13 C14 . . 110.4(3) ?
O13 C13 H131 . . 109.6 ?
C14 C13 H131 . . 109.6 ?
O13 C13 H132 . . 109.6 ?
C14 C13 H132 . . 109.6 ?
H131 C13 H132 . . 108.1 ?
C12 O13 C13 . . 115.4(3) ?
C13 C14 H141 . . 109.5 ?
C13 C14 H142 . . 109.5 ?
H141 C14 H142 . . 109.5 ?
C13 C14 H143 . . 109.5 ?
H141 C14 H143 . . 109.5 ?
H142 C14 H143 . . 109.5 ?
C1 N2 N3 . . 116.9(3) ?
N2 N3 C4 . . 126.5(3) ?
N2 N3 C31 . . 112.5(3) ?
C4 N3 C31 . . 120.7(3) ?
N3 C31 C32 . . 110.2(3) ?
N3 C31 H311 . . 109.6 ?
C32 C31 H311 . . 109.6 ?
N3 C31 H312 . . 109.6 ?
C32 C31 H312 . . 109.6 ?
H311 C31 H312 . . 108.1 ?
O32 C32 O33 . . 125.0(3) ?
O32 C32 C31 . . 124.6(3) ?
O33 C32 C31 . . 110.4(3) ?
O33 C33 C34 . . 107.2(3) ?
O33 C33 H331 . . 110.3 ?
C34 C33 H331 . . 110.3 ?
O33 C33 H332 . . 110.3 ?
C34 C33 H332 . . 110.3 ?
H331 C33 H332 . . 108.5 ?
C32 O33 C33 . . 114.8(3) ?
C33 C34 H341 . . 109.5 ?
C33 C34 H342 . . 109.5 ?
H341 C34 H342 . . 109.5 ?
C33 C34 H343 . . 109.5 ?
H341 C34 H343 . . 109.5 ?
H342 C34 H343 . . 109.5 ?
O4 C4 N3 . . 119.8(3) ?
O4 C4 C10 . . 124.8(3) ?
N3 C4 C10 . . 115.4(3) ?
N6 C5 C10 . . 121.6(3) ?
N6 C5 C51 . . 115.3(3) ?
C10 C5 C51 . . 123.0(3) ?
C5 C51 H511 . . 109.5 ?
C5 C51 H512 . . 109.5 ?
H511 C51 H512 . . 109.5 ?
C5 C51 H513 . . 109.5 ?
H511 C51 H513 . . 109.5 ?
H512 C51 H513 . . 109.5 ?
C5 N6 C7 . . 120.7(3) ?
N6 C7 C8 . . 121.1(3) ?
N6 C7 C71 . . 116.3(3) ?
C8 C7 C71 . . 122.6(3) ?
C76 C71 C72 . . 117.5(3) ?
C76 C71 C7 . . 121.7(3) ?
C72 C71 C7 . . 120.8(3) ?
C73 C72 C71 . . 120.9(3) ?
C73 C72 H72 . . 119.6 ?
C71 C72 H72 . . 119.6 ?
C74 C73 C72 . . 120.4(3) ?
C74 C73 H73 . . 119.8 ?
C72 C73 H73 . . 119.8 ?
C75 C74 C73 . . 119.6(3) ?
C75 C74 H74 . . 120.2 ?
C73 C74 H74 . . 120.2 ?
C74 C75 C76 . . 120.5(4) ?
C74 C75 H75 . . 119.8 ?
C76 C75 H75 . . 119.8 ?
C75 C76 C71 . . 121.2(3) ?
C75 C76 H76 . . 119.4 ?
C71 C76 H76 . . 119.4 ?
C7 C8 C9 . . 118.6(3) ?
C7 C8 H8 . . 120.7 ?
C9 C8 H8 . . 120.7 ?
C8 C9 C10 . . 120.9(3) ?
C8 C9 C1 . . 122.0(3) ?
C10 C9 C1 . . 117.1(3) ?
C9 C10 C5 . . 117.1(3) ?
C9 C10 C4 . . 119.2(3) ?
C5 C10 C4 . . 123.7(3) ?

loop_
_geom_bond_atom_site_label_1
_geom_bond_atom_site_label_2
_geom_bond_site_symmetry_2
_geom_bond_distance
_geom_bond_publ_flag
C1 N2 . 1.285(4) ?
C1 O1 . 1.353(4) ?
C1 C9 . 1.456(4) ?
O1 C11 . 1.432(4) ?
C11 C12 . 1.519(5) ?
C11 H111 . 0.9900 ?
C11 H112 . 0.9900 ?
C12 O12 . 1.185(4) ?
C12 O13 . 1.345(4) ?
C13 O13 . 1.454(4) ?
C13 C14 . 1.506(6) ?
C13 H131 . 0.9900 ?
C13 H132 . 0.9900 ?
C14 H141 . 0.9800 ?
C14 H142 . 0.9800 ?
C14 H143 . 0.9800 ?
N2 N3 . 1.371(4) ?
N3 C4 . 1.378(4) ?
N3 C31 . 1.447(4) ?
C31 C32 . 1.512(5) ?
C31 H311 . 0.9900 ?
C31 H312 . 0.9900 ?
C32 O32 . 1.211(4) ?
C32 O33 . 1.331(4) ?
C33 O33 . 1.468(4) ?
C33 C34 . 1.493(5) ?
C33 H331 . 0.9900 ?
C33 H332 . 0.9900 ?
C34 H341 . 0.9800 ?
C34 H342 . 0.9800 ?
C34 H343 . 0.9800 ?
C4 O4 . 1.238(4) ?
C4 C10 . 1.461(5) ?
C5 N6 . 1.329(4) ?
C5 C10 . 1.422(5) ?
C5 C51 . 1.504(5) ?
C51 H511 . 0.9800 ?
C51 H512 . 0.9800 ?
C51 H513 . 0.9800 ?
N6 C7 . 1.361(4) ?
C7 C8 . 1.385(5) ?
C7 C71 . 1.475(5) ?
C71 C76 . 1.405(5) ?
C71 C72 . 1.406(5) ?
C72 C73 . 1.387(5) ?
C72 H72 . 0.9500 ?
C73 C74 . 1.387(5) ?
C73 H73 . 0.9500 ?
C74 C75 . 1.381(5) ?
C74 H74 . 0.9500 ?
C75 C76 . 1.382(5) ?
C75 H75 . 0.9500 ?
C76 H76 . 0.9500 ?
C8 C9 . 1.390(4) ?
C8 H8 . 0.9500 ?
C9 C10 . 1.393(4) ?

loop_
_geom_hbond_atom_site_label_D
_geom_hbond_atom_site_label_H
_geom_hbond_atom_site_label_A
_geom_hbond_site_symmetry_A
_geom_hbond_distance_DH
_geom_hbond_distance_HA
_geom_hbond_distance_DA
_geom_hbond_angle_DHA
_geom_hbond_publ_flag
C11 H111 O4 1_455 0.99 2.44 3.053(4) 119.6 yes
C13 H131 O32 2_565 0.99 2.65 3.454(5) 138.1 yes
C14 H141 O12 . 0.98 2.60 3.113(5) 112.9 yes
C33 H331 O32 2_665 0.99 2.54 3.445(5) 151.6 yes
C33 H332 O12 2_565 0.99 2.50 3.278(4) 135.1 yes
C73 H73 O12 2_676 0.95 2.44 3.271(4) 145.4 yes

loop_
_geom_torsion_atom_site_label_1
_geom_torsion_atom_site_label_2
_geom_torsion_atom_site_label_3
_geom_torsion_atom_site_label_4
_geom_torsion_site_symmetry_1
_geom_torsion_site_symmetry_2
_geom_torsion_site_symmetry_3
_geom_torsion_site_symmetry_4
_geom_torsion
_geom_torsion_publ_flag
N2 C1 O1 C11 . . . . 2.7(4) ?
C9 C1 O1 C11 . . . . -176.4(3) ?
C1 O1 C11 C12 . . . . -72.1(3) ?
O1 C11 C12 O12 . . . . -12.4(5) ?
O1 C11 C12 O13 . . . . 168.7(3) ?
O12 C12 O13 C13 . . . . 3.9(5) ?
C11 C12 O13 C13 . . . . -177.2(3) ?
C14 C13 O13 C12 . . . . 76.7(4) ?
O1 C1 N2 N3 . . . . -179.5(3) ?
C9 C1 N2 N3 . . . . -0.5(5) ?
C1 N2 N3 C4 . . . . -1.1(5) ?
C1 N2 N3 C31 . . . . -174.5(3) ?
N2 N3 C31 C32 . . . . 81.7(3) ?
C4 N3 C31 C32 . . . . -92.2(4) ?
N3 C31 C32 O32 . . . . 9.4(5) ?
N3 C31 C32 O33 . . . . -170.9(3) ?
O32 C32 O33 C33 . . . . 1.1(5) ?
C31 C32 O33 C33 . . . . -178.6(3) ?
C34 C33 O33 C32 . . . . 178.7(3) ?
N2 N3 C4 O4 . . . . -176.6(3) ?
C31 N3 C4 O4 . . . . -3.7(5) ?
N2 N3 C4 C10 . . . . 3.3(5) ?
C31 N3 C4 C10 . . . . 176.2(3) ?
C10 C5 N6 C7 . . . . -1.0(5) ?
C51 C5 N6 C7 . . . . 179.9(3) ?
C5 N6 C7 C8 . . . . 2.2(5) ?
C5 N6 C7 C71 . . . . -178.2(3) ?
N6 C7 C71 C76 . . . . 179.0(3) ?
C8 C7 C71 C76 . . . . -1.5(5) ?
N6 C7 C71 C72 . . . . 0.2(5) ?
C8 C7 C71 C72 . . . . 179.7(3) ?
C76 C71 C72 C73 . . . . -0.9(5) ?
C7 C71 C72 C73 . . . . 177.9(3) ?
C71 C72 C73 C74 . . . . 0.9(5) ?
C72 C73 C74 C75 . . . . 0.3(5) ?
C73 C74 C75 C76 . . . . -1.3(5) ?
C74 C75 C76 C71 . . . . 1.2(5) ?
C72 C71 C76 C75 . . . . -0.1(5) ?
C7 C71 C76 C75 . . . . -178.9(3) ?
N6 C7 C8 C9 . . . . -1.6(5) ?
C71 C7 C8 C9 . . . . 178.9(3) ?
C7 C8 C9 C10 . . . . -0.1(5) ?
C7 C8 C9 C1 . . . . 179.0(3) ?
N2 C1 C9 C8 . . . . -179.7(3) ?
O1 C1 C9 C8 . . . . -0.6(5) ?
N2 C1 C9 C10 . . . . -0.5(5) ?
O1 C1 C9 C10 . . . . 178.5(3) ?
C8 C9 C10 C5 . . . . 1.2(5) ?
C1 C9 C10 C5 . . . . -178.0(3) ?
C8 C9 C10 C4 . . . . -178.0(3) ?
C1 C9 C10 C4 . . . . 2.8(4) ?
N6 C5 C10 C9 . . . . -0.6(5) ?
C51 C5 C10 C9 . . . . 178.3(3) ?
N6 C5 C10 C4 . . . . 178.5(3) ?
C51 C5 C10 C4 . . . . -2.5(6) ?
O4 C4 C10 C9 . . . . 175.9(3) ?
N3 C4 C10 C9 . . . . -4.1(5) ?
O4 C4 C10 C5 . . . . -3.3(6) ?
N3 C4 C10 C5 . . . . 176.8(3) ?
